data_4338920
loop_
_publ_author_name
'Ortega-Villar, Norma'
'Ugalde-Sald\'ivar, V\'ictor M'
'Mu\~noz, M Carmen'
'Ortiz-Frade, Luis A'
'Alvarado-Rodr\'iguez, Jos\'e G'
'Real, Jos\'e A'
'Moreno-Esparza, Rafael'

_publ_section_title
;
 Synthesis and relative stability of a series of compounds of type
 [Fe(II)(bztpen)X]+, where bztpen=pentadentate ligand, N5, and
 X-=monodentate anion.
;
_journal_issue 18
_journal_name_full 'Inorganic chemistry'
_journal_page_first 7285
_journal_page_last 7293
_journal_paper_doi 10.1021/ic0620743
_journal_volume 46
_journal_year 2007
_chemical_compound_source 'synthesis as described'
_chemical_formula_moiety 'C27 H29  Fe1 I1 N5, F6 P1'
_chemical_formula_sum 'C27 H29 F6 Fe I N5 P'
_chemical_formula_weight 751.27
_chemical_name_systematic
;
N-benzyl-N,N?,N?-tris(2-pyridylmethyl)ethylenediamine)(iodo)iron(II)
 hexafluorophosphate 
;
_space_group_IT_number 61
_symmetry_cell_setting orthorhombic
_symmetry_Int_Tables_number 61
_symmetry_space_group_name_Hall '-P 2ac 2ab'
_symmetry_space_group_name_H-M 'P b c a'
_atom_sites_solution_hydrogens geom
_atom_sites_solution_primary direct
_atom_sites_solution_secondary difmap
_audit_creation_date 2006-02-21T12:24:37-00:00
_audit_creation_method 'WinGX routine CIF_UPDATE'
_cell_angle_alpha 90
_cell_angle_beta 90
_cell_angle_gamma 90
_cell_formula_units_Z 8
_cell_length_a 17.4450(8)
_cell_length_b 18.4650(8)
_cell_length_c 18.4650(7)
_cell_measurement_reflns_used 7185
_cell_measurement_temperature 298(2)
_cell_measurement_theta_max 23.851
_cell_measurement_theta_min 2.206
_cell_measurement_wavelength 0.71073
_cell_volume 5948.0(4)
_computing_cell_refinement 'Bruker SMART'
_computing_data_collection 'Bruker SMART'
_computing_data_reduction 'Bruker SAINT'
_computing_molecular_graphics 'Ortep-3 for Windows (Farrugia, 1997)'
_computing_publication_material 'WinGX publication routines (Farrugia, 1999)'
_computing_structure_refinement 'SHELXL-97 (Sheldrick, 1997)'
_computing_structure_solution 'SIR2002 (Giacovazzo et al, 2003)'
_diffrn_ambient_temperature 298(2)
_diffrn_measured_fraction_theta_full 0.99
_diffrn_measured_fraction_theta_max 0.99
_diffrn_measurement_device_type 'CCD area detector'
_diffrn_measurement_method 'phi and omega scans'
_diffrn_radiation_monochromator graphite
_diffrn_radiation_probe x-ray
_diffrn_radiation_type MoK\a
_diffrn_radiation_wavelength 0.71073
_diffrn_reflns_av_R_equivalents 0.0619
_diffrn_reflns_av_unetI/netI 0.0427
_diffrn_reflns_limit_h_max 19
_diffrn_reflns_limit_h_min -19
_diffrn_reflns_limit_k_max 21
_diffrn_reflns_limit_k_min -21
_diffrn_reflns_limit_l_max 19
_diffrn_reflns_limit_l_min -21
_diffrn_reflns_number 24393
_diffrn_reflns_theta_full 24
_diffrn_reflns_theta_max 24
_diffrn_reflns_theta_min 1.95
_exptl_absorpt_coefficient_mu 1.663
_exptl_absorpt_correction_T_max 0.792
_exptl_absorpt_correction_T_min 0.684
_exptl_absorpt_correction_type psi-scan
_exptl_absorpt_process_details '(North, Phillips and Mathews, 1968)'
_exptl_crystal_colour Yellow
_exptl_crystal_density_diffrn 1.678
_exptl_crystal_density_method 'not measured'
_exptl_crystal_description Prismatic
_exptl_crystal_F_000 2992
_exptl_crystal_size_max 0.34
_exptl_crystal_size_mid 0.17
_exptl_crystal_size_min 0.14
_refine_diff_density_max 1.195
_refine_diff_density_min -0.498
_refine_diff_density_rms 0.109
_refine_ls_extinction_method none
_refine_ls_goodness_of_fit_ref 1.018
_refine_ls_hydrogen_treatment constr
_refine_ls_matrix_type full
_refine_ls_number_parameters 370
_refine_ls_number_reflns 4618
_refine_ls_number_restraints 0
_refine_ls_restrained_S_all 1.018
_refine_ls_R_factor_all 0.0741
_refine_ls_R_factor_gt 0.0473
_refine_ls_shift/su_max 0.001
_refine_ls_shift/su_mean 0
_refine_ls_structure_factor_coef Fsqd
_refine_ls_weighting_details 'calc w=1/[\s^2^(Fo^2^)+(0.0854P)^2^+0.0000P] where P=(Fo^2^+2Fc^2^)/3'
_refine_ls_weighting_scheme calc
_refine_ls_wR_factor_gt 0.1275
_refine_ls_wR_factor_ref 0.137
_reflns_number_gt 3168
_reflns_number_total 4618
_reflns_threshold_expression >2sigma(I)
_cod_data_source_file ic0620743-file002.cif
_cod_data_source_block rme16
_cod_depositor_comments
;
The following automatic conversions were performed:

'_symmetry_cell_setting' value 'Orthorhombic' changed to
'orthorhombic' according to
/usr/data/users/saulius/automatic-downloads/retrospective/ACS/lib/dictionaries/cif_core.dic
dictionary named 'cif_core.dic' version 2.4.2 from 2011-04-26.

Automatic conversion script
Id: cif_fix_values 2281 2013-09-26 08:29:07Z andrius 
;
_cod_original_sg_symbol_H-M Pbca
_cod_database_code 4338920

loop_
_symmetry_equiv_pos_as_xyz
'x, y, z'
'-x+1/2, -y, z+1/2'
'x+1/2, -y+1/2, -z'
'-x, y+1/2, -z+1/2'
'-x, -y, -z'
'x-1/2, y, -z-1/2'
'-x-1/2, y-1/2, z'
'x, -y-1/2, z-1/2'

loop_
_atom_site_label
_atom_site_type_symbol
_atom_site_fract_x
_atom_site_fract_y
_atom_site_fract_z
_atom_site_U_iso_or_equiv
_atom_site_adp_type
_atom_site_occupancy
_atom_site_symmetry_multiplicity
_atom_site_calc_flag
_atom_site_refinement_flags
C1 C 0.5766(4) 0.8056(3) 0.8648(3) 0.0567(15) Uani 1 1 d .
H1 H 0.6258 0.8249 0.8668 0.068 Uiso 1 1 calc R
C2 C 0.5244(4) 0.8276(4) 0.9150(3) 0.0666(18) Uani 1 1 d .
H2 H 0.5379 0.8611 0.9504 0.08 Uiso 1 1 calc R
C3 C 0.4511(4) 0.7996(3) 0.9125(4) 0.0662(18) Uani 1 1 d .
H3 H 0.4143 0.814 0.9459 0.079 Uiso 1 1 calc R
C4 C 0.4340(4) 0.7501(3) 0.8597(3) 0.0567(15) Uani 1 1 d .
H4 H 0.3849 0.7307 0.8567 0.068 Uiso 1 1 calc R
C5 C 0.4894(3) 0.7289(3) 0.8109(3) 0.0460(13) Uani 1 1 d .
C6 C 0.4748(3) 0.6735(3) 0.7529(3) 0.0516(15) Uani 1 1 d .
H6A H 0.4909 0.6262 0.77 0.062 Uiso 1 1 calc R
H6B H 0.4202 0.6713 0.7429 0.062 Uiso 1 1 calc R
C7 C 0.5311(3) 0.6255(3) 0.6422(3) 0.0536(15) Uani 1 1 d .
H7A H 0.5476 0.639 0.5939 0.064 Uiso 1 1 calc R
H7B H 0.4843 0.5974 0.6379 0.064 Uiso 1 1 calc R
C8 C 0.5914(3) 0.5810(3) 0.6776(3) 0.0509(14) Uani 1 1 d .
C9 C 0.5984(4) 0.5066(3) 0.6643(3) 0.0617(16) Uani 1 1 d .
H9 H 0.5634 0.4832 0.6343 0.074 Uiso 1 1 calc R
C10 C 0.6562(5) 0.4690(4) 0.6951(4) 0.076(2) Uani 1 1 d .
H10 H 0.6623 0.42 0.6851 0.092 Uiso 1 1 calc R
C11 C 0.7059(4) 0.5037(4) 0.7415(4) 0.0696(19) Uani 1 1 d .
H11 H 0.7447 0.4782 0.7648 0.083 Uiso 1 1 calc R
C12 C 0.6972(4) 0.5766(3) 0.7526(3) 0.0563(15) Uani 1 1 d .
H12 H 0.7314 0.6003 0.783 0.068 Uiso 1 1 calc R
C13 C 0.4736(3) 0.7478(3) 0.6446(3) 0.0526(14) Uani 1 1 d .
H13A H 0.4454 0.778 0.6783 0.063 Uiso 1 1 calc R
H13B H 0.437 0.725 0.6123 0.063 Uiso 1 1 calc R
C14 C 0.5282(3) 0.7942(3) 0.6011(3) 0.0490(14) Uani 1 1 d .
H14A H 0.5522 0.7647 0.5639 0.059 Uiso 1 1 calc R
H14B H 0.4997 0.8324 0.5772 0.059 Uiso 1 1 calc R
C15 C 0.6542(3) 0.8492(3) 0.6031(3) 0.0565(16) Uani 1 1 d .
H15A H 0.6904 0.8758 0.6328 0.068 Uiso 1 1 calc R
H15B H 0.6366 0.8811 0.565 0.068 Uiso 1 1 calc R
C16 C 0.6942(3) 0.7844(3) 0.5698(3) 0.0528(15) Uani 1 1 d .
C17 C 0.7346(4) 0.7906(5) 0.5059(4) 0.077(2) Uani 1 1 d .
H17 H 0.7367 0.8346 0.4814 0.092 Uiso 1 1 calc R
C18 C 0.7712(5) 0.7311(6) 0.4795(4) 0.092(3) Uani 1 1 d .
H18 H 0.7979 0.7339 0.436 0.11 Uiso 1 1 calc R
C19 C 0.7689(4) 0.6664(5) 0.5172(4) 0.078(2) Uani 1 1 d .
H19 H 0.7942 0.6255 0.5002 0.094 Uiso 1 1 calc R
C20 C 0.7279(3) 0.6648(4) 0.5805(3) 0.0617(17) Uani 1 1 d .
H20 H 0.7255 0.6214 0.606 0.074 Uiso 1 1 calc R
C21 C 0.5599(4) 0.8883(3) 0.6925(3) 0.0608(16) Uani 1 1 d .
H21A H 0.6014 0.9049 0.7233 0.073 Uiso 1 1 calc R
H21B H 0.5197 0.8702 0.7239 0.073 Uiso 1 1 calc R
C22 C 0.5286(4) 0.9533(3) 0.6507(3) 0.0590(16) Uani 1 1 d .
C23 C 0.4511(4) 0.9592(4) 0.6375(4) 0.0654(17) Uani 1 1 d .
H23 H 0.4177 0.9236 0.6541 0.078 Uiso 1 1 calc R
C24 C 0.4230(5) 1.0185(4) 0.5994(4) 0.082(2) Uani 1 1 d .
H24 H 0.3707 1.0224 0.5903 0.098 Uiso 1 1 calc R
C25 C 0.4726(5) 1.0716(4) 0.5748(4) 0.078(2) Uani 1 1 d .
H25 H 0.4534 1.1115 0.55 0.093 Uiso 1 1 calc R
C26 C 0.5495(5) 1.0658(3) 0.5868(4) 0.085(2) Uani 1 1 d .
H26 H 0.5831 1.1004 0.5686 0.102 Uiso 1 1 calc R
C27 C 0.5767(4) 1.0076(3) 0.6264(4) 0.0705(19) Uani 1 1 d .
H27 H 0.6287 1.005 0.637 0.085 Uiso 1 1 calc R
N1 N 0.5603(2) 0.7565(2) 0.8118(3) 0.0468(11) Uani 1 1 d .
N2 N 0.5163(2) 0.6910(2) 0.6853(2) 0.0444(11) Uani 1 1 d .
N3 N 0.6411(3) 0.6151(2) 0.7213(2) 0.0486(11) Uani 1 1 d .
N4 N 0.5888(2) 0.8270(2) 0.6477(2) 0.0477(11) Uani 1 1 d .
N5 N 0.6914(3) 0.7222(3) 0.6073(2) 0.0498(12) Uani 1 1 d .
Fe1 Fe 0.63170(4) 0.73226(4) 0.71604(4) 0.0414(2) Uani 1 1 d .
I1 I 0.76494(2) 0.78430(2) 0.77204(2) 0.06028(19) Uani 1 1 d .
F1 F 0.7159(4) 0.9607(4) 0.9078(4) 0.177(3) Uani 1 1 d .
F2 F 0.6899(6) 1.0788(4) 0.8997(4) 0.226(4) Uani 1 1 d .
F3 F 0.7141(5) 1.0332(4) 1.0089(4) 0.179(3) Uani 1 1 d .
F4 F 0.6047(4) 0.9981(3) 0.8828(4) 0.171(3) Uani 1 1 d .
F5 F 0.6355(3) 0.9507(3) 0.9928(3) 0.137(2) Uani 1 1 d .
F6 F 0.6035(5) 1.0666(5) 0.9784(4) 0.215(4) Uani 1 1 d .
P1 P 0.66017(11) 1.01715(10) 0.94427(11) 0.0727(5) Uani 1 1 d .

loop_
_atom_site_aniso_label
_atom_site_aniso_U_11
_atom_site_aniso_U_22
_atom_site_aniso_U_33
_atom_site_aniso_U_23
_atom_site_aniso_U_13
_atom_site_aniso_U_12
C1 0.057(4) 0.065(4) 0.048(4) 0.000(3) 0.001(3) -0.006(3)
C2 0.080(5) 0.072(4) 0.048(4) -0.010(3) 0.012(4) 0.003(4)
C3 0.065(5) 0.066(4) 0.068(5) 0.002(3) 0.023(4) 0.013(3)
C4 0.047(3) 0.059(4) 0.064(4) 0.008(3) 0.006(3) 0.000(3)
C5 0.045(3) 0.049(3) 0.044(3) 0.009(3) 0.006(3) -0.002(3)
C6 0.043(3) 0.056(4) 0.055(4) 0.005(3) 0.001(3) -0.010(3)
C7 0.053(4) 0.055(4) 0.053(4) -0.004(3) -0.006(3) -0.013(3)
C8 0.056(4) 0.053(4) 0.045(3) 0.002(3) 0.004(3) -0.005(3)
C9 0.078(4) 0.053(4) 0.054(4) -0.003(3) -0.001(4) -0.005(3)
C10 0.098(6) 0.052(4) 0.079(5) -0.005(4) 0.011(5) 0.009(4)
C11 0.077(5) 0.064(4) 0.067(5) 0.012(4) 0.002(4) 0.017(4)
C12 0.057(4) 0.060(4) 0.052(4) 0.003(3) -0.004(3) 0.004(3)
C13 0.040(3) 0.067(4) 0.051(4) 0.003(3) -0.008(3) 0.003(3)
C14 0.049(3) 0.058(4) 0.040(3) 0.007(3) -0.010(3) 0.001(3)
C15 0.056(4) 0.056(4) 0.057(4) 0.018(3) -0.002(3) -0.009(3)
C16 0.042(3) 0.076(4) 0.040(3) 0.005(3) -0.003(3) -0.016(3)
C17 0.072(5) 0.109(6) 0.050(4) 0.009(4) 0.006(4) -0.024(4)
C18 0.066(5) 0.163(9) 0.046(4) -0.023(6) 0.013(4) -0.031(5)
C19 0.055(4) 0.108(6) 0.071(5) -0.040(5) 0.011(4) -0.019(4)
C20 0.059(4) 0.071(4) 0.055(4) -0.015(3) 0.009(3) -0.012(3)
C21 0.070(4) 0.057(4) 0.055(4) 0.003(3) -0.006(3) 0.005(3)
C22 0.071(4) 0.053(4) 0.053(4) -0.002(3) 0.001(3) 0.009(3)
C23 0.058(4) 0.071(4) 0.068(5) -0.002(3) 0.004(3) 0.008(3)
C24 0.076(5) 0.092(6) 0.077(5) -0.012(4) 0.006(4) 0.028(5)
C25 0.112(7) 0.067(5) 0.054(4) 0.000(3) -0.006(4) 0.022(5)
C26 0.110(7) 0.047(4) 0.097(6) 0.007(4) 0.009(5) 0.003(4)
C27 0.073(5) 0.053(4) 0.085(5) -0.007(4) 0.003(4) -0.001(3)
N1 0.046(3) 0.052(3) 0.043(3) 0.001(2) 0.002(2) -0.005(2)
N2 0.041(3) 0.049(3) 0.043(3) 0.000(2) -0.005(2) -0.005(2)
N3 0.054(3) 0.048(3) 0.044(3) 0.003(2) -0.002(2) 0.000(2)
N4 0.050(3) 0.050(3) 0.043(3) 0.003(2) -0.006(2) -0.003(2)
N5 0.050(3) 0.059(3) 0.041(3) -0.004(2) 0.003(2) -0.005(2)
Fe1 0.0387(4) 0.0467(5) 0.0389(4) 0.0010(3) -0.0016(4) -0.0027(3)
I1 0.0446(3) 0.0779(3) 0.0584(3) -0.0027(2) -0.0054(2) -0.00731(19)
F1 0.197(6) 0.195(7) 0.137(5) 0.011(4) 0.027(5) 0.103(5)
F2 0.393(12) 0.164(6) 0.120(5) 0.047(5) -0.001(7) -0.147(7)
F3 0.220(7) 0.182(6) 0.134(5) 0.043(4) -0.087(6) -0.078(5)
F4 0.201(6) 0.126(4) 0.186(6) -0.033(4) -0.119(5) 0.033(4)
F5 0.161(5) 0.117(4) 0.135(5) 0.033(3) -0.005(4) -0.020(4)
F6 0.248(8) 0.263(8) 0.133(5) -0.046(5) -0.009(6) 0.177(7)
P1 0.0747(12) 0.0708(12) 0.0725(13) 0.0003(10) 0.0003(11) 0.0040(10)

loop_
_atom_type_symbol
_atom_type_description
_atom_type_scat_dispersion_real
_atom_type_scat_dispersion_imag
_atom_type_scat_source
C C 0.0033 0.0016 'International Tables Vol C Tables 4.2.6.8 and 6.1.1.4'
H H 0 0 'International Tables Vol C Tables 4.2.6.8 and 6.1.1.4'
N N 0.0061 0.0033 'International Tables Vol C Tables 4.2.6.8 and 6.1.1.4'
F F 0.0171 0.0103 'International Tables Vol C Tables 4.2.6.8 and 6.1.1.4'
P P 0.1023 0.0942 'International Tables Vol C Tables 4.2.6.8 and 6.1.1.4'
Fe Fe 0.3463 0.8444 'International Tables Vol C Tables 4.2.6.8 and 6.1.1.4'
I I -0.4742 1.8119 'International Tables Vol C Tables 4.2.6.8 and 6.1.1.4'

loop_
_geom_angle_atom_site_label_1
_geom_angle_atom_site_label_2
_geom_angle_atom_site_label_3
_geom_angle
C2 C1 N1 123.2(6)
C2 C1 H1 118.4
N1 C1 H1 118.4
C1 C2 C3 119.0(6)
C1 C2 H2 120.5
C3 C2 H2 120.5
C4 C3 C2 118.4(6)
C4 C3 H3 120.8
C2 C3 H3 120.8
C3 C4 C5 120.1(6)
C3 C4 H4 120
C5 C4 H4 120
N1 C5 C4 122.1(5)
N1 C5 C6 115.2(5)
C4 C5 C6 122.6(5)
N2 C6 C5 111.7(4)
N2 C6 H6A 109.3
C5 C6 H6A 109.3
N2 C6 H6B 109.3
C5 C6 H6B 109.3
H6A C6 H6B 108
N2 C7 C8 110.0(4)
N2 C7 H7A 109.7
C8 C7 H7A 109.7
N2 C7 H7B 109.7
C8 C7 H7B 109.7
H7A C7 H7B 108.2
N3 C8 C9 120.6(5)
N3 C8 C7 117.5(5)
C9 C8 C7 121.8(5)
C10 C9 C8 119.7(6)
C10 C9 H9 120.1
C8 C9 H9 120.1
C9 C10 C11 119.5(6)
C9 C10 H10 120.2
C11 C10 H10 120.2
C12 C11 C10 118.7(7)
C12 C11 H11 120.6
C10 C11 H11 120.6
N3 C12 C11 122.5(6)
N3 C12 H12 118.7
C11 C12 H12 118.7
N2 C13 C14 110.6(5)
N2 C13 H13A 109.5
C14 C13 H13A 109.5
N2 C13 H13B 109.5
C14 C13 H13B 109.5
H13A C13 H13B 108.1
N4 C14 C13 111.7(4)
N4 C14 H14A 109.3
C13 C14 H14A 109.3
N4 C14 H14B 109.3
C13 C14 H14B 109.3
H14A C14 H14B 107.9
N4 C15 C16 111.5(4)
N4 C15 H15A 109.3
C16 C15 H15A 109.3
N4 C15 H15B 109.3
C16 C15 H15B 109.3
H15A C15 H15B 108
N5 C16 C17 122.2(6)
N5 C16 C15 116.6(5)
C17 C16 C15 121.2(6)
C18 C17 C16 118.6(7)
C18 C17 H17 120.7
C16 C17 H17 120.7
C17 C18 C19 120.3(7)
C17 C18 H18 119.9
C19 C18 H18 119.9
C20 C19 C18 117.6(7)
C20 C19 H19 121.2
C18 C19 H19 121.2
N5 C20 C19 123.4(7)
N5 C20 H20 118.3
C19 C20 H20 118.3
N4 C21 C22 115.9(5)
N4 C21 H21A 108.3
C22 C21 H21A 108.3
N4 C21 H21B 108.3
C22 C21 H21B 108.3
H21A C21 H21B 107.4
C23 C22 C27 118.7(6)
C23 C22 C21 120.2(6)
C27 C22 C21 121.1(6)
C22 C23 C24 119.8(7)
C22 C23 H23 120.1
C24 C23 H23 120.1
C25 C24 C23 120.2(7)
C25 C24 H24 119.9
C23 C24 H24 119.9
C26 C25 C24 120.4(7)
C26 C25 H25 119.8
C24 C25 H25 119.8
C25 C26 C27 118.9(7)
C25 C26 H26 120.5
C27 C26 H26 120.5
C22 C27 C26 121.8(7)
C22 C27 H27 119.1
C26 C27 H27 119.1
C5 N1 C1 117.1(5)
C5 N1 Fe1 115.6(4)
C1 N1 Fe1 126.3(4)
C7 N2 C6 111.2(4)
C7 N2 C13 113.2(4)
C6 N2 C13 109.6(4)
C7 N2 Fe1 105.1(3)
C6 N2 Fe1 107.6(3)
C13 N2 Fe1 109.9(3)
C12 N3 C8 118.8(5)
C12 N3 Fe1 127.0(4)
C8 N3 Fe1 113.1(4)
C15 N4 C21 111.3(4)
C15 N4 C14 109.9(4)
C21 N4 C14 112.9(4)
C15 N4 Fe1 105.6(3)
C21 N4 Fe1 112.7(3)
C14 N4 Fe1 103.9(3)
C20 N5 C16 118.0(5)
C20 N5 Fe1 127.9(4)
C16 N5 Fe1 113.8(4)
N3 Fe1 N1 102.08(17)
N3 Fe1 N2 74.87(17)
N1 Fe1 N2 76.36(16)
N3 Fe1 N5 85.57(17)
N1 Fe1 N5 169.64(17)
N2 Fe1 N5 99.28(17)
N3 Fe1 N4 144.35(17)
N1 Fe1 N4 95.87(16)
N2 Fe1 N4 79.90(16)
N5 Fe1 N4 74.00(17)
N3 Fe1 I1 105.70(13)
N1 Fe1 I1 96.05(12)
N2 Fe1 I1 172.25(12)
N5 Fe1 I1 88.46(12)
N4 Fe1 I1 102.68(11)
F6 P1 F2 89.8(6)
F6 P1 F4 92.0(4)
F2 P1 F4 89.2(4)
F6 P1 F3 87.7(5)
F2 P1 F3 93.9(4)
F4 P1 F3 176.9(4)
F6 P1 F1 176.2(5)
F2 P1 F1 93.1(5)
F4 P1 F1 85.5(4)
F3 P1 F1 94.7(5)
F6 P1 F5 93.2(4)
F2 P1 F5 175.5(5)
F4 P1 F5 94.0(4)
F3 P1 F5 82.9(3)
F1 P1 F5 84.1(4)

loop_
_geom_bond_atom_site_label_1
_geom_bond_atom_site_label_2
_geom_bond_distance
C1 C2 1.362(8)
C1 N1 1.362(7)
C1 H1 0.93
C2 C3 1.379(9)
C2 H2 0.93
C3 C4 1.370(9)
C3 H3 0.93
C4 C5 1.379(8)
C4 H4 0.93
C5 N1 1.339(7)
C5 C6 1.503(8)
C6 N2 1.479(7)
C6 H6A 0.97
C6 H6B 0.97
C7 N2 1.471(7)
C7 C8 1.486(8)
C7 H7A 0.97
C7 H7B 0.97
C8 N3 1.341(7)
C8 C9 1.401(8)
C9 C10 1.350(9)
C9 H9 0.93
C10 C11 1.378(10)
C10 H10 0.93
C11 C12 1.370(9)
C11 H11 0.93
C12 N3 1.340(7)
C12 H12 0.93
C13 N2 1.489(7)
C13 C14 1.512(8)
C13 H13A 0.97
C13 H13B 0.97
C14 N4 1.492(7)
C14 H14A 0.97
C14 H14B 0.97
C15 N4 1.466(7)
C15 C16 1.516(8)
C15 H15A 0.97
C15 H15B 0.97
C16 N5 1.343(7)
C16 C17 1.377(9)
C17 C18 1.362(11)
C17 H17 0.93
C18 C19 1.382(11)
C18 H18 0.93
C19 C20 1.370(9)
C19 H19 0.93
C20 N5 1.333(7)
C20 H20 0.93
C21 N4 1.490(7)
C21 C22 1.528(8)
C21 H21A 0.97
C21 H21B 0.97
C22 C23 1.378(9)
C22 C27 1.383(9)
C23 C24 1.391(9)
C23 H23 0.93
C24 C25 1.384(10)
C24 H24 0.93
C25 C26 1.364(11)
C25 H25 0.93
C26 C27 1.384(9)
C26 H26 0.93
C27 H27 0.93
N1 Fe1 2.209(5)
N2 Fe1 2.226(4)
N3 Fe1 2.172(4)
N4 Fe1 2.283(4)
N5 Fe1 2.269(5)
Fe1 I1 2.7195(9)
F1 P1 1.576(6)
F2 P1 1.498(6)
F3 P1 1.548(6)
F4 P1 1.533(6)
F5 P1 1.579(5)
F6 P1 1.487(6)

loop_
_geom_torsion_atom_site_label_1
_geom_torsion_atom_site_label_2
_geom_torsion_atom_site_label_3
_geom_torsion_atom_site_label_4
_geom_torsion
N1 C1 C2 C3 -0.3(10)
C1 C2 C3 C4 0.5(10)
C2 C3 C4 C5 0.5(10)
C3 C4 C5 N1 -1.7(9)
C3 C4 C5 C6 178.5(6)
N1 C5 C6 N2 -35.8(7)
C4 C5 C6 N2 144.1(5)
N2 C7 C8 N3 -24.9(7)
N2 C7 C8 C9 157.3(5)
N3 C8 C9 C10 -0.6(9)
C7 C8 C9 C10 177.1(6)
C8 C9 C10 C11 2.4(10)
C9 C10 C11 C12 -2.7(11)
C10 C11 C12 N3 1.4(10)
N2 C13 C14 N4 -55.7(6)
N4 C15 C16 N5 -29.7(7)
N4 C15 C16 C17 153.4(6)
N5 C16 C17 C18 1.5(10)
C15 C16 C17 C18 178.2(6)
C16 C17 C18 C19 -1.3(11)
C17 C18 C19 C20 0.9(11)
C18 C19 C20 N5 -0.7(10)
N4 C21 C22 C23 95.5(7)
N4 C21 C22 C27 -85.5(7)
C27 C22 C23 C24 1.0(10)
C21 C22 C23 C24 -179.9(6)
C22 C23 C24 C25 -0.2(10)
C23 C24 C25 C26 1.0(11)
C24 C25 C26 C27 -2.7(11)
C23 C22 C27 C26 -2.8(10)
C21 C22 C27 C26 178.2(6)
C25 C26 C27 C22 3.6(11)
C4 C5 N1 C1 1.8(8)
C6 C5 N1 C1 -178.3(5)
C4 C5 N1 Fe1 -167.8(4)
C6 C5 N1 Fe1 12.1(6)
C2 C1 N1 C5 -0.9(9)
C2 C1 N1 Fe1 167.5(5)
C8 C7 N2 C6 -72.1(6)
C8 C7 N2 C13 164.0(5)
C8 C7 N2 Fe1 44.0(5)
C5 C6 N2 C7 154.5(5)
C5 C6 N2 C13 -79.6(6)
C5 C6 N2 Fe1 39.9(5)
C14 C13 N2 C7 -85.3(6)
C14 C13 N2 C6 149.9(5)
C14 C13 N2 Fe1 31.8(5)
C11 C12 N3 C8 0.3(9)
C11 C12 N3 Fe1 -167.3(5)
C9 C8 N3 C12 -0.7(8)
C7 C8 N3 C12 -178.5(5)
C9 C8 N3 Fe1 168.5(4)
C7 C8 N3 Fe1 -9.2(6)
C16 C15 N4 C21 168.0(5)
C16 C15 N4 C14 -66.1(6)
C16 C15 N4 Fe1 45.4(5)
C22 C21 N4 C15 62.8(7)
C22 C21 N4 C14 -61.4(7)
C22 C21 N4 Fe1 -178.8(4)
C13 C14 N4 C15 160.1(5)
C13 C14 N4 C21 -75.0(6)
C13 C14 N4 Fe1 47.5(5)
C19 C20 N5 C16 0.9(9)
C19 C20 N5 Fe1 -173.2(5)
C17 C16 N5 C20 -1.3(9)
C15 C16 N5 C20 -178.1(5)
C17 C16 N5 Fe1 173.6(5)
C15 C16 N5 Fe1 -3.2(6)
C12 N3 Fe1 N1 -93.5(5)
C8 N3 Fe1 N1 98.3(4)
C12 N3 Fe1 N2 -165.5(5)
C8 N3 Fe1 N2 26.3(4)
C12 N3 Fe1 N5 93.6(5)
C8 N3 Fe1 N5 -74.6(4)
C12 N3 Fe1 N4 148.0(4)
C8 N3 Fe1 N4 -20.2(5)
C12 N3 Fe1 I1 6.5(5)
C8 N3 Fe1 I1 -161.8(4)
C5 N1 Fe1 N3 -63.0(4)
C1 N1 Fe1 N3 128.5(5)
C5 N1 Fe1 N2 7.9(4)
C1 N1 Fe1 N2 -160.6(5)
C5 N1 Fe1 N5 74.0(10)
C1 N1 Fe1 N5 -94.5(10)
C5 N1 Fe1 N4 86.0(4)
C1 N1 Fe1 N4 -82.5(5)
C5 N1 Fe1 I1 -170.5(4)
C1 N1 Fe1 I1 21.0(5)
C7 N2 Fe1 N3 -37.3(3)
C6 N2 Fe1 N3 81.3(3)
C13 N2 Fe1 N3 -159.4(4)
C7 N2 Fe1 N1 -144.1(3)
C6 N2 Fe1 N1 -25.5(3)
C13 N2 Fe1 N1 93.8(4)
C7 N2 Fe1 N5 45.5(3)
C6 N2 Fe1 N5 164.1(3)
C13 N2 Fe1 N5 -76.6(4)
C7 N2 Fe1 N4 117.2(3)
C6 N2 Fe1 N4 -124.2(4)
C13 N2 Fe1 N4 -4.8(3)
C20 N5 Fe1 N3 -13.7(5)
C16 N5 Fe1 N3 172.1(4)
C20 N5 Fe1 N1 -151.7(8)
C16 N5 Fe1 N1 34.0(11)
C20 N5 Fe1 N2 -87.5(5)
C16 N5 Fe1 N2 98.2(4)
C20 N5 Fe1 N4 -164.1(5)
C16 N5 Fe1 N4 21.6(4)
C20 N5 Fe1 I1 92.2(5)
C16 N5 Fe1 I1 -82.0(4)
C15 N4 Fe1 N3 -92.6(4)
C21 N4 Fe1 N3 145.7(4)
C14 N4 Fe1 N3 23.1(5)
C15 N4 Fe1 N1 147.1(3)
C21 N4 Fe1 N1 25.4(4)
C14 N4 Fe1 N1 -97.2(3)
C15 N4 Fe1 N2 -137.9(4)
C21 N4 Fe1 N2 100.4(4)
C14 N4 Fe1 N2 -22.2(3)
C15 N4 Fe1 N5 -35.1(3)
C21 N4 Fe1 N5 -156.8(4)
C14 N4 Fe1 N5 80.6(3)
C15 N4 Fe1 I1 49.5(3)
C21 N4 Fe1 I1 -72.2(4)
C14 N4 Fe1 I1 165.2(3)
